data_4344201
loop_
_publ_author_name
'Burns, Robert C.'
'O'Donnell, Thomas A.'

_publ_section_title
;
 Preparation and Characterization of Osmium Pentachloride, a New Binary
 Chloride of Osmium
;
_journal_coden_ASTM INOCAJ
_journal_issue 11
_journal_name_full 'Inorganic Chemistry'
_journal_page_first 3081
_journal_page_last 3086
_journal_paper_doi 10.1021/ic50201a027
_journal_volume 18
_journal_year 1979
_chemical_formula_sum 'Cl5 Os'
_chemical_name_systematic 'osmium pentachloride'
_space_group_IT_number 14
_symmetry_space_group_name_Hall '-P 2ybc'
_symmetry_space_group_name_H-M 'P 1 21/c 1'
_cell_angle_alpha 90
_cell_angle_beta 109
_cell_angle_gamma 90
_cell_formula_units_Z 8
_cell_length_a 9.17
_cell_length_b 11.5
_cell_length_c 11.97
_cell_volume 1193.525
_cod_data_source_file Burns_INOCAJ_1979_1957.cif
_cod_data_source_block Os1
_cod_original_formula_sum Os1
_cod_database_code 4344201

loop_
_symmetry_equiv_pos_as_xyz
x,y,z
-x,y+1/2,-z+1/2
-x,-y,-z
x,-y-1/2,z-1/2

loop_
_atom_site_label
_atom_site_type_symbol
_atom_site_fract_x
_atom_site_fract_y
_atom_site_fract_z
_atom_site_occupancy
_atom_site_U_iso_or_equiv
Os2 Os+5 -0.11 0.132 0.188 1 0.0
Os1 Os+5 0.308 0.12 0.29 1 0.0

loop_
_cod_changelog_entry_id
_cod_changelog_entry_author
_cod_changelog_entry_date
_cod_changelog_entry_text
1 'Vaitkus, Antanas' 2021-11-11T09:30:00+03:00
;
 Corrected the summary chemical formula and the systematic chemical name.
 Updated bibliographic information.
;
